data_4023692
loop_
_publ_author_name
'Rajesh K. Pandey'
'Lizhu Wang'
'Nathaniel J. Wallock'
'Sergey Lindeman'
'William A. Donaldson'

_publ_section_title
;
 Reactivity of (2-Alkenyl-3-pentene-1,5-diyl)iron Complexes:
 Preparation of Functionalized Vinylcyclopropanes
 and Cycloheptadienes
;
_journal_name_full 'Journal of Organic Chemistry'
_journal_page_first 7236
_journal_page_last 7245
_journal_paper_doi 10.1021/jo801446q
_journal_volume 73
_journal_year 2008
_chemical_formula_sum 'C23 H22 Cl2 Fe2 O10'
_chemical_formula_weight 641.01
_chemical_name_systematic
; 
 ? 
;
_space_group_IT_number 33
_symmetry_cell_setting orthorhombic
_symmetry_space_group_name_Hall 'P 2c -2n'
_symmetry_space_group_name_H-M 'P n a 21'
_atom_sites_solution_hydrogens geom
_atom_sites_solution_primary direct
_atom_sites_solution_secondary difmap
_audit_creation_method SHELXL-97
_cell_angle_alpha 90.00
_cell_angle_beta 90.00
_cell_angle_gamma 90.00
_cell_formula_units_Z 4
_cell_length_a 15.319(12)
_cell_length_b 6.623(5)
_cell_length_c 26.55(2)
_cell_measurement_reflns_used 4245
_cell_measurement_temperature 100(2)
_cell_measurement_theta_max 23.5
_cell_measurement_theta_min 2.5
_cell_volume 2694(4)
_computing_cell_refinement 'SAINT v7.23A (Bruker, 2005)'
_computing_data_collection 'APEX2 v2.0-2 (Bruker, 2005)'
_computing_data_reduction 'SADABS-2004/1 (Bruker, 2005)'
_computing_molecular_graphics 'XP v5.1 (Bruker, 1998)'
_computing_publication_material 'XCIF v6.12 (Bruker, 2001)'
_computing_structure_refinement 'SHELXL-97 v.97-2 (Sheldrick, 1993-1997)'
_computing_structure_solution 'XS/SHELXTL v6.12 (Bruker, 2001)'
_diffrn_ambient_temperature 100(2)
_diffrn_measured_fraction_theta_full 0.995
_diffrn_measured_fraction_theta_max 0.995
_diffrn_measurement_device_type 'Bruker APEX2 CCD detector'
_diffrn_measurement_method '\w scans'
_diffrn_radiation_monochromator graphite
_diffrn_radiation_source 'fine-focus sealed tube'
_diffrn_radiation_type MoK\a
_diffrn_radiation_wavelength 0.71073
_diffrn_reflns_av_R_equivalents 0.1043
_diffrn_reflns_av_sigmaI/netI 0.0767
_diffrn_reflns_limit_h_max 19
_diffrn_reflns_limit_h_min 0
_diffrn_reflns_limit_k_max 8
_diffrn_reflns_limit_k_min 0
_diffrn_reflns_limit_l_max 33
_diffrn_reflns_limit_l_min -33
_diffrn_reflns_number 31686
_diffrn_reflns_theta_full 26.41
_diffrn_reflns_theta_max 26.41
_diffrn_reflns_theta_min 1.53
_exptl_absorpt_coefficient_mu 1.327
_exptl_absorpt_correction_T_max 0.9366
_exptl_absorpt_correction_T_min 0.5566
_exptl_absorpt_correction_type multi-scan
_exptl_crystal_colour colorless
_exptl_crystal_density_diffrn 1.580
_exptl_crystal_density_method 'not measured'
_exptl_crystal_description needle
_exptl_crystal_F_000 1304
_exptl_crystal_size_max 0.50
_exptl_crystal_size_mid 0.10
_exptl_crystal_size_min 0.05
_refine_diff_density_max 1.135
_refine_diff_density_min -0.465
_refine_diff_density_rms 0.125
_refine_ls_abs_structure_details 'Flack H D (1983), Acta Cryst. A39, 876-881'
_refine_ls_abs_structure_Flack 0.44(4)
_refine_ls_extinction_method none
_refine_ls_goodness_of_fit_ref 1.030
_refine_ls_hydrogen_treatment mixed
_refine_ls_matrix_type full
_refine_ls_number_parameters 336
_refine_ls_number_reflns 5497
_refine_ls_number_restraints 1
_refine_ls_restrained_S_all 1.030
_refine_ls_R_factor_all 0.0973
_refine_ls_R_factor_gt 0.0708
_refine_ls_shift/su_max 0.101
_refine_ls_shift/su_mean 0.022
_refine_ls_structure_factor_coef Fsqd
_refine_ls_weighting_details 'calc w=1/[\s^2^(Fo^2^)+(0.1131P)^2^+0.4105P] where P=(Fo^2^+2Fc^2^)/3'
_refine_ls_weighting_scheme calc
_refine_ls_wR_factor_gt 0.1743
_refine_ls_wR_factor_ref 0.1908
_reflns_number_gt 3876
_reflns_number_total 5497
_reflns_threshold_expression >2sigma(I)
_cod_data_source_file jo801446q_si_002.cif
_cod_data_source_block dona
_cod_depositor_comments
;
The following automatic conversions were performed:

'_exptl_absorpt_correction_type' value 'multi-scan'' was replaced
with the value 'multi-scan' as specified in the replacement file
'src/cod-tools/trunk/data/replacement-values/replacement_values.lst'.

Automatic conversion script
Id: cif_fix_values 5376 2017-05-30 11:51:03Z andrius 
;
_cod_database_code 4023692

loop_
_symmetry_equiv_pos_as_xyz
'x, y, z'
'-x, -y, z+1/2'
'x+1/2, -y+1/2, z'
'-x+1/2, y+1/2, z+1/2'

loop_
_atom_site_label
_atom_site_type_symbol
_atom_site_fract_x
_atom_site_fract_y
_atom_site_fract_z
_atom_site_U_iso_or_equiv
_atom_site_adp_type
_atom_site_occupancy
_atom_site_symmetry_multiplicity
_atom_site_calc_flag
_atom_site_refinement_flags
_atom_site_disorder_assembly
_atom_site_disorder_group
Fe1 Fe 0.97653(6) -0.67618(18) 0.05325(3) 0.0329(3) Uani 1 1 d . . .
Fe2 Fe 1.03166(6) -0.82129(16) -0.25571(3) 0.0296(3) Uani 1 1 d . . .
O1 O 1.2165(4) -0.5865(9) 0.0303(2) 0.0533(15) Uani 1 1 d . . .
O2 O 1.1457(3) -0.2965(8) 0.0386(2) 0.0485(15) Uani 1 1 d . . .
O9 O 0.9506(4) -0.2580(11) 0.0843(2) 0.0503(16) Uani 1 1 d . . .
O10 O 0.8469(4) -0.8416(10) 0.1248(3) 0.0569(18) Uani 1 1 d . . .
O11 O 1.1166(5) -0.8169(11) 0.1205(3) 0.070(2) Uani 1 1 d . . .
C1 C 1.0686(6) -0.7261(13) -0.0861(3) 0.0411(19) Uani 1 1 d . . .
H1A H 1.0143 -0.6789 -0.0986 0.049 Uiso 1 1 calc R . .
C2 C 1.0755(6) -0.7565(13) -0.0295(3) 0.0388(18) Uani 1 1 d . . .
H2A H 1.1344 -0.8156 -0.0226 0.047 Uiso 1 1 calc R . .
C3 C 1.0080(6) -0.8969(14) -0.0060(4) 0.036(2) Uani 1 1 d . . .
H3A H 1.0271 -1.0218 0.0077 0.043 Uiso 1 1 calc R . .
C4 C 0.9182(6) -0.8488(14) -0.0038(4) 0.043(2) Uani 1 1 d . . .
H4A H 0.8778 -0.9561 0.0007 0.051 Uiso 1 1 calc R . .
C5 C 0.8849(5) -0.6483(13) -0.0078(3) 0.039(2) Uani 1 1 d . . .
H5A H 0.9238 -0.5381 -0.0123 0.047 Uiso 1 1 calc R . .
H5B H 0.8238 -0.6250 -0.0060 0.047 Uiso 1 1 calc R . .
C6 C 1.0681(5) -0.5607(12) 0.0014(3) 0.0346(18) Uani 1 1 d . . .
H6A H 1.0417 -0.4502 -0.0192 0.041 Uiso 1 1 calc R . .
C7 C 1.1518(5) -0.4935(13) 0.0242(3) 0.0381(18) Uani 1 1 d . . .
C8 C 1.2252(6) -0.2166(17) 0.0626(5) 0.066(3) Uani 1 1 d . . .
H8A H 1.2159 -0.0752 0.0720 0.100 Uiso 1 1 calc R . .
H8B H 1.2741 -0.2256 0.0389 0.100 Uiso 1 1 calc R . .
H8C H 1.2385 -0.2959 0.0928 0.100 Uiso 1 1 calc R . .
C9 C 0.9606(5) -0.4206(16) 0.0745(4) 0.041(2) Uani 1 1 d . . .
C10 C 0.8946(7) -0.7776(13) 0.0955(3) 0.043(2) Uani 1 1 d . . .
C11 C 1.0625(7) -0.7611(15) 0.0934(3) 0.043(2) Uani 1 1 d . . .
O1A O 1.2699(3) -0.8929(8) -0.2356(2) 0.0444(13) Uani 1 1 d . . .
O2A O 1.2043(4) -1.1991(8) -0.2378(2) 0.0449(14) Uani 1 1 d . . .
O9A O 1.0082(4) -1.2414(10) -0.2876(3) 0.0517(17) Uani 1 1 d . . .
O10A O 0.9006(4) -0.6579(11) -0.3273(3) 0.0558(19) Uani 1 1 d . . .
O11A O 1.1704(4) -0.6593(10) -0.3215(3) 0.0530(17) Uani 1 1 d . . .
C1A C 1.1293(5) -0.7580(13) -0.1185(3) 0.0427(19) Uani 1 1 d . . .
H1AA H 1.1830 -0.8029 -0.1046 0.051 Uiso 1 1 calc R . .
C2A C 1.1295(5) -0.7363(12) -0.1749(3) 0.0327(16) Uani 1 1 d . . .
H2AA H 1.1866 -0.6739 -0.1844 0.039 Uiso 1 1 calc R . .
C3A C 1.0580(5) -0.6016(13) -0.1962(3) 0.0351(18) Uani 1 1 d . . .
H3AA H 1.0737 -0.4717 -0.2083 0.042 Uiso 1 1 calc R . .
C4A C 0.9709(6) -0.6593(14) -0.1988(3) 0.039(2) Uani 1 1 d . . .
H4AA H 0.9284 -0.5569 -0.2040 0.047 Uiso 1 1 calc R . .
C5A C 0.9421(6) -0.8561(13) -0.1944(3) 0.042(2) Uani 1 1 d . . .
H5AA H 0.9829 -0.9620 -0.1893 0.051 Uiso 1 1 calc R . .
H5AB H 0.8815 -0.8855 -0.1966 0.051 Uiso 1 1 calc R . .
C6A C 1.1218(5) -0.9327(11) -0.2040(3) 0.0306(16) Uani 1 1 d . . .
H6AA H 1.0958 -1.0420 -0.1827 0.037 Uiso 1 1 calc R . .
C7A C 1.2055(4) -0.9961(12) -0.2259(3) 0.0334(16) Uani 1 1 d . . .
C8A C 1.2785(6) -1.2731(14) -0.2654(5) 0.063(3) Uani 1 1 d . . .
H8AA H 1.2712 -1.4177 -0.2720 0.094 Uiso 1 1 calc R . .
H8AB H 1.3317 -1.2515 -0.2457 0.094 Uiso 1 1 calc R . .
H8AC H 1.2832 -1.2004 -0.2975 0.094 Uiso 1 1 calc R . .
C9A C 1.0154(5) -1.0725(13) -0.2750(3) 0.0334(19) Uani 1 1 d . . .
C10A C 0.9510(6) -0.7152(15) -0.2983(4) 0.041(2) Uani 1 1 d . . .
C11A C 1.1176(6) -0.7263(15) -0.2962(4) 0.046(2) Uani 1 1 d . . .
Cl1S Cl 1.4001(5) -0.2347(8) -0.1121(3) 0.194(4) Uani 0.930(11) 1 d P . .
Cl2S Cl 1.2185(5) -0.2482(8) -0.0800(3) 0.180(4) Uani 0.930(11) 1 d P . .
C1S C 1.2940(13) -0.364(3) -0.1059(8) 0.152(9) Uani 0.930(11) 1 d P . .
H1SA H 1.2743 -0.4025 -0.1401 0.182 Uiso 0.930(11) 1 calc PR . .
H1SB H 1.3037 -0.4907 -0.0869 0.182 Uiso 0.930(11) 1 calc PR . .

loop_
_atom_site_aniso_label
_atom_site_aniso_U_11
_atom_site_aniso_U_22
_atom_site_aniso_U_33
_atom_site_aniso_U_23
_atom_site_aniso_U_13
_atom_site_aniso_U_12
Fe1 0.0339(6) 0.0383(7) 0.0266(7) 0.0012(6) 0.0021(4) 0.0023(5)
Fe2 0.0347(6) 0.0301(6) 0.0239(6) 0.0002(6) -0.0007(4) -0.0024(4)
O1 0.046(4) 0.054(3) 0.061(4) -0.019(3) -0.006(3) 0.005(3)
O2 0.036(3) 0.047(4) 0.062(4) -0.014(3) 0.002(3) -0.001(3)
O9 0.060(4) 0.040(4) 0.051(4) 0.004(3) 0.008(3) 0.011(3)
O10 0.066(4) 0.066(5) 0.039(4) -0.004(3) 0.018(3) -0.014(3)
O11 0.091(5) 0.081(6) 0.039(4) -0.006(3) -0.024(4) 0.034(4)
C1 0.037(4) 0.054(5) 0.032(4) -0.005(3) -0.005(4) -0.004(4)
C2 0.047(5) 0.044(4) 0.026(4) -0.005(3) 0.004(4) 0.000(4)
C3 0.044(5) 0.036(5) 0.028(4) -0.006(4) -0.005(4) -0.005(4)
C4 0.044(5) 0.046(5) 0.038(5) -0.006(4) -0.004(4) -0.010(4)
C5 0.030(4) 0.056(5) 0.031(4) 0.000(4) -0.004(3) -0.013(4)
C6 0.034(4) 0.037(4) 0.032(4) 0.008(3) -0.003(3) -0.002(3)
C7 0.025(4) 0.052(5) 0.037(4) -0.006(4) 0.001(3) 0.011(4)
C8 0.048(6) 0.074(8) 0.078(8) -0.024(6) 0.007(5) -0.023(5)
C9 0.033(4) 0.049(6) 0.040(5) 0.011(5) 0.011(3) 0.001(4)
C10 0.077(6) 0.033(5) 0.018(4) -0.006(4) 0.016(4) 0.001(4)
C11 0.070(6) 0.036(5) 0.023(4) -0.006(4) -0.007(5) -0.003(5)
O1A 0.029(3) 0.049(3) 0.056(3) -0.008(3) 0.009(3) -0.003(3)
O2A 0.039(3) 0.037(3) 0.059(3) -0.009(3) -0.001(3) 0.002(2)
O9A 0.056(4) 0.036(3) 0.063(4) 0.002(3) -0.008(3) -0.009(3)
O10A 0.046(4) 0.072(5) 0.049(4) 0.012(3) -0.006(3) 0.016(3)
O11A 0.042(3) 0.067(4) 0.049(4) 0.001(3) 0.003(3) -0.019(3)
C1A 0.041(5) 0.056(5) 0.031(4) -0.011(4) -0.004(4) -0.006(4)
C2A 0.033(4) 0.042(4) 0.023(4) -0.002(3) 0.005(3) -0.004(3)
C3A 0.047(5) 0.034(4) 0.024(4) -0.006(3) 0.002(4) -0.002(4)
C4A 0.052(5) 0.042(5) 0.023(4) -0.015(4) -0.005(4) 0.006(4)
C5A 0.039(4) 0.048(5) 0.039(5) 0.006(4) 0.002(4) -0.005(4)
C6A 0.033(4) 0.036(4) 0.023(4) -0.006(3) 0.000(3) -0.006(3)
C7A 0.028(4) 0.036(4) 0.036(4) 0.004(3) -0.009(3) 0.003(3)
C8A 0.050(6) 0.047(5) 0.091(9) -0.020(5) 0.009(5) 0.023(4)
C9A 0.039(4) 0.032(5) 0.029(4) 0.002(4) -0.006(3) -0.011(3)
C10A 0.029(4) 0.052(6) 0.040(5) 0.010(4) 0.014(4) 0.018(4)
C11A 0.048(5) 0.048(6) 0.041(5) 0.007(5) -0.013(5) -0.016(4)
Cl1S 0.288(9) 0.108(3) 0.185(6) -0.100(4) 0.125(6) -0.086(5)
Cl2S 0.223(8) 0.077(3) 0.240(9) -0.012(4) 0.074(6) -0.006(4)
C1S 0.19(2) 0.093(11) 0.170(19) -0.075(13) 0.089(16) -0.073(13)

loop_
_atom_type_symbol
_atom_type_description
_atom_type_scat_dispersion_real
_atom_type_scat_dispersion_imag
_atom_type_scat_source
C C 0.0033 0.0016 'International Tables Vol C Tables 4.2.6.8 and 6.1.1.4'
H H 0.0000 0.0000 'International Tables Vol C Tables 4.2.6.8 and 6.1.1.4'
O O 0.0106 0.0060 'International Tables Vol C Tables 4.2.6.8 and 6.1.1.4'
Cl Cl 0.1484 0.1585 'International Tables Vol C Tables 4.2.6.8 and 6.1.1.4'
Fe Fe 0.3463 0.8444 'International Tables Vol C Tables 4.2.6.8 and 6.1.1.4'

loop_
_geom_angle_atom_site_label_1
_geom_angle_atom_site_label_2
_geom_angle_atom_site_label_3
_geom_angle
_geom_angle_site_symmetry_1
_geom_angle_site_symmetry_3
_geom_angle_publ_flag
C11 Fe1 C9 102.1(4) . . ?
C11 Fe1 C10 91.4(5) . . ?
C9 Fe1 C10 93.5(4) . . ?
C11 Fe1 C4 125.0(4) . . ?
C9 Fe1 C4 132.9(4) . . ?
C10 Fe1 C4 87.1(4) . . ?
C11 Fe1 C6 90.7(4) . . ?
C9 Fe1 C6 87.3(3) . . ?
C10 Fe1 C6 177.5(4) . . ?
C4 Fe1 C6 90.6(3) . . ?
C11 Fe1 C5 163.3(4) . . ?
C9 Fe1 C5 93.8(4) . . ?
C10 Fe1 C5 92.7(4) . . ?
C4 Fe1 C5 39.2(3) . . ?
C6 Fe1 C5 84.9(3) . . ?
C11 Fe1 C3 93.2(4) . . ?
C9 Fe1 C3 151.4(4) . . ?
C10 Fe1 C3 110.4(4) . . ?
C4 Fe1 C3 38.3(3) . . ?
C6 Fe1 C3 68.2(3) . . ?
C5 Fe1 C3 70.2(3) . . ?
C9A Fe2 C11A 104.9(4) . . ?
C9A Fe2 C10A 95.1(4) . . ?
C11A Fe2 C10A 89.4(4) . . ?
C9A Fe2 C4A 129.7(4) . . ?
C11A Fe2 C4A 125.4(4) . . ?
C10A Fe2 C4A 87.0(4) . . ?
C9A Fe2 C6A 87.2(3) . . ?
C11A Fe2 C6A 91.9(4) . . ?
C10A Fe2 C6A 177.0(4) . . ?
C4A Fe2 C6A 90.0(3) . . ?
C9A Fe2 C5A 91.7(4) . . ?
C11A Fe2 C5A 162.5(4) . . ?
C10A Fe2 C5A 94.5(4) . . ?
C4A Fe2 C5A 38.2(3) . . ?
C6A Fe2 C5A 83.4(3) . . ?
C9A Fe2 C3A 150.1(4) . . ?
C11A Fe2 C3A 93.7(4) . . ?
C10A Fe2 C3A 108.6(4) . . ?
C4A Fe2 C3A 38.0(3) . . ?
C6A Fe2 C3A 68.7(3) . . ?
C5A Fe2 C3A 68.9(3) . . ?
C7 O2 C8 114.1(7) . . ?
C1A C1 C2 126.3(9) . . ?
C1 C2 C3 116.0(7) . . ?
C1 C2 C6 114.2(7) . . ?
C3 C2 C6 104.2(6) . . ?
C4 C3 C2 122.7(8) . . ?
C4 C3 Fe1 66.8(5) . . ?
C2 C3 Fe1 92.1(5) . . ?
C3 C4 C5 123.7(8) . . ?
C3 C4 Fe1 74.9(5) . . ?
C5 C4 Fe1 72.5(5) . . ?
C4 C5 Fe1 68.3(5) . . ?
C7 C6 C2 114.0(7) . . ?
C7 C6 Fe1 114.7(6) . . ?
C2 C6 Fe1 95.2(5) . . ?
O1 C7 O2 121.4(7) . . ?
O1 C7 C6 128.7(8) . . ?
O2 C7 C6 109.9(6) . . ?
O9 C9 Fe1 175.3(8) . . ?
O10 C10 Fe1 175.4(9) . . ?
O11 C11 Fe1 178.0(9) . . ?
C7A O2A C8A 115.9(6) . . ?
C1 C1A C2A 130.8(8) . . ?
C1A C2A C6A 115.1(7) . . ?
C1A C2A C3A 115.2(6) . . ?
C6A C2A C3A 104.9(6) . . ?
C4A C3A C2A 123.3(7) . . ?
C4A C3A Fe2 66.6(4) . . ?
C2A C3A Fe2 90.7(5) . . ?
C5A C4A C3A 124.2(8) . . ?
C5A C4A Fe2 73.5(5) . . ?
C3A C4A Fe2 75.4(5) . . ?
C4A C5A Fe2 68.3(5) . . ?
C7A C6A C2A 112.3(6) . . ?
C7A C6A Fe2 114.7(5) . . ?
C2A C6A Fe2 94.8(5) . . ?
O1A C7A O2A 120.4(7) . . ?
O1A C7A C6A 128.7(7) . . ?
O2A C7A C6A 110.9(6) . . ?
O9A C9A Fe2 177.3(7) . . ?
O10A C10A Fe2 175.8(9) . . ?
O11A C11A Fe2 177.4(10) . . ?
Cl2S C1S Cl1S 117.9(9) . . ?

loop_
_geom_bond_atom_site_label_1
_geom_bond_atom_site_label_2
_geom_bond_distance
_geom_bond_site_symmetry_2
_geom_bond_publ_flag
Fe1 C11 1.786(10) . ?
Fe1 C9 1.800(11) . ?
Fe1 C10 1.813(9) . ?
Fe1 C4 2.097(9) . ?
Fe1 C6 2.109(8) . ?
Fe1 C5 2.153(8) . ?
Fe1 C3 2.201(9) . ?
Fe2 C9A 1.759(9) . ?
Fe2 C11A 1.814(10) . ?
Fe2 C10A 1.817(10) . ?
Fe2 C4A 2.073(9) . ?
Fe2 C6A 2.083(8) . ?
Fe2 C5A 2.140(9) . ?
Fe2 C3A 2.185(8) . ?
O1 C7 1.178(9) . ?
O2 C7 1.363(10) . ?
O2 C8 1.473(11) . ?
O9 C9 1.119(12) . ?
O10 C10 1.147(10) . ?
O11 C11 1.158(11) . ?
C1 C1A 1.286(12) . ?
C1 C2 1.518(11) . ?
C2 C3 1.524(12) . ?
C2 C6 1.539(11) . ?
C3 C4 1.413(12) . ?
C4 C5 1.427(12) . ?
C6 C7 1.486(10) . ?
O1A C7A 1.226(9) . ?
O2A C7A 1.381(9) . ?
O2A C8A 1.440(11) . ?
O9A C9A 1.172(10) . ?
O10A C10A 1.154(11) . ?
O11A C11A 1.141(11) . ?
C1A C2A 1.503(11) . ?
C2A C6A 1.518(10) . ?
C2A C3A 1.522(11) . ?
C3A C4A 1.390(11) . ?
C4A C5A 1.380(12) . ?
C6A C7A 1.470(10) . ?
Cl1S C1S 1.846(18) . ?
Cl2S C1S 1.548(18) . ?
